data_7063725
loop_
_publ_author_name
'Slobodskaia, Serafima S.'
'Efimov, Nikolay N.'
'Galkina, Alina S.'
'Tsebrikova, Galina S.'
'Ilyukhin, Andrey B.'
'Ivanova, Irina S.'
'Baulin, Vladimir E.'
'Tsivadze, Aslan Yu.'

_publ_section_title
;
 Magnetic properties of 3D lanthanide complexes with
 1,3-bis(diphenylphosphoryl)-2-oxapropane: the slow magnetic relaxation of
 Yb3+ compounds
;
_journal_issue 18
_journal_name_full 'New Journal of Chemistry'
_journal_page_first 7451
_journal_page_last 7458
_journal_paper_doi 10.1039/D5NJ00123D
_journal_volume 49
_journal_year 2025
_chemical_absolute_configuration ad
_chemical_formula_moiety 'C78 H72 N6 O27 P6 Y1.68 Yb0.32, 7.62(H2 O)'
_chemical_formula_sum 'C78 H87.24 N6 O34.62 P6 Y1.68 Yb0.32'
_chemical_formula_weight 2053.25
_space_group_IT_number 220
_space_group_name_Hall 'I -4bd 2c 3'
_space_group_name_H-M_alt 'I -4 3 d'
_symmetry_cell_setting cubic
_symmetry_Int_Tables_number 220
_symmetry_space_group_name_Hall 'I -4bd 2c 3'
_symmetry_space_group_name_H-M 'I -4 3 d'
_atom_sites_solution_hydrogens geom
_audit_conform_dict_location ftp://ftp.iucr.org/pub/cif_core.dic
_audit_conform_dict_name cif_core.dic
_audit_conform_dict_version 2.4.3
_audit_creation_date 2025-03-26T21:58:05-00:00
_audit_creation_method 'WinGX routine CIF_UPDATE'
_audit_update_record
;
2025-03-27 deposited with the CCDC.	2025-04-01 downloaded from the CCDC.
;
_cell_angle_alpha 90
_cell_angle_beta 90
_cell_angle_gamma 90
_cell_formula_units_Z 8
_cell_length_a 26.5250(16)
_cell_length_b 26.5250(16)
_cell_length_c 26.5250(16)
_cell_measurement_reflns_used 9416
_cell_measurement_temperature 100(2)
_cell_measurement_theta_max 25.04
_cell_measurement_theta_min 2.43
_cell_volume 18662.3(19)
_computing_cell_refinement 'Bruker SAINT'
_computing_data_collection 'Bruker APEX3'
_computing_data_reduction 'Bruker SAINT'
_computing_molecular_graphics 'Bruker SHELXTL'
_computing_publication_material 'Bruker SHELXTL'
_computing_structure_refinement 'SHELXL-2018/3 (Sheldrick, 2018)'
_computing_structure_solution 'SHELXT 2014/5 (Sheldrick, 2014)'
_diffrn_ambient_temperature 100(2)
_diffrn_measured_fraction_theta_full 0.998
_diffrn_measured_fraction_theta_max 0.998
_diffrn_measurement_device_type 'Bruker APEX-3 CCD'
_diffrn_measurement_method '\f and \w scans'
_diffrn_radiation_monochromator graphite
_diffrn_radiation_type MoK\a
_diffrn_radiation_wavelength 0.71073
_diffrn_reflns_av_R_equivalents 0.0792
_diffrn_reflns_av_unetI/netI 0.0297
_diffrn_reflns_Laue_measured_fraction_full 0.998
_diffrn_reflns_Laue_measured_fraction_max 0.998
_diffrn_reflns_limit_h_max 29
_diffrn_reflns_limit_h_min -31
_diffrn_reflns_limit_k_max 31
_diffrn_reflns_limit_k_min -26
_diffrn_reflns_limit_l_max 31
_diffrn_reflns_limit_l_min -31
_diffrn_reflns_number 41923
_diffrn_reflns_point_group_measured_fraction_full 0.997
_diffrn_reflns_point_group_measured_fraction_max 0.997
_diffrn_reflns_theta_full 25.039
_diffrn_reflns_theta_max 25.039
_diffrn_reflns_theta_min 2.428
_diffrn_standards_number 0
_exptl_absorpt_coefficient_mu 1.546
_exptl_absorpt_correction_T_max 0.874
_exptl_absorpt_correction_T_min 0.748
_exptl_absorpt_correction_type multi-scan
_exptl_absorpt_process_details
;
 SADABS 2016/2: Krause, L., Herbst-Irmer, R., Sheldrick G.M. & Stalke D.,
 J. Appl. Cryst. 48 (2015) 3-10
;
_exptl_crystal_colour colourless
_exptl_crystal_density_diffrn 1.462
_exptl_crystal_description block
_exptl_crystal_F_000 8417
_exptl_crystal_preparation 'Magnetic properties'
_exptl_crystal_size_max 0.2
_exptl_crystal_size_mid 0.1
_exptl_crystal_size_min 0.09
_refine_diff_density_max 0.609
_refine_diff_density_min -0.347
_refine_diff_density_rms 0.058
_refine_ls_abs_structure_details
;
 Flack x determined using 1143 quotients [(I+)-(I-)]/[(I+)+(I-)]
 (Parsons, Flack and Wagner, Acta Cryst. B69 (2013) 249-259).
;
_refine_ls_abs_structure_Flack -0.018(3)
_refine_ls_extinction_method none
_refine_ls_goodness_of_fit_ref 1.121
_refine_ls_hydrogen_treatment constr
_refine_ls_matrix_type full
_refine_ls_number_parameters 200
_refine_ls_number_reflns 2762
_refine_ls_number_restraints 0
_refine_ls_restrained_S_all 1.121
_refine_ls_R_factor_all 0.0359
_refine_ls_R_factor_gt 0.0332
_refine_ls_shift/su_max 0.002
_refine_ls_shift/su_mean 0
_refine_ls_structure_factor_coef Fsqd
_refine_ls_weighting_details 'w=1/[\s^2^(Fo^2^)+(0.0400P)^2^+40.0000P] where P=(Fo^2^+2Fc^2^)/3'
_refine_ls_weighting_scheme calc
_refine_ls_wR_factor_gt 0.0819
_refine_ls_wR_factor_ref 0.083
_reflns_Friedel_coverage 0.866
_reflns_Friedel_fraction_full 0.995
_reflns_Friedel_fraction_max 0.995
_reflns_number_gt 2634
_reflns_number_total 2762
_reflns_threshold_expression 'I > 2\s(I)'
_cod_data_source_file d5nj00123d2.cif
_cod_data_source_block Y_Yb
_cod_depositor_comments 'Adding full bibliography for 7063724--7063730.cif.'
_cod_original_cell_volume 18662(3)
_cod_database_code 7063725
_shelx_estimated_absorpt_t_min 0.747
_shelx_estimated_absorpt_t_max 0.873

loop_
_symmetry_equiv_pos_as_xyz
'x, y, z'
'-x+1/2, -y, z+1/2'
'-x, y+1/2, -z+1/2'
'x+1/2, -y+1/2, -z'
'z, x, y'
'z+1/2, -x+1/2, -y'
'-z+1/2, -x, y+1/2'
'-z, x+1/2, -y+1/2'
'y, z, x'
'-y, z+1/2, -x+1/2'
'y+1/2, -z+1/2, -x'
'-y+1/2, -z, x+1/2'
'y+1/4, x+1/4, z+1/4'
'-y+1/4, -x+3/4, z+3/4'
'y+3/4, -x+1/4, -z+3/4'
'-y+3/4, x+3/4, -z+1/4'
'x+1/4, z+1/4, y+1/4'
'-x+3/4, z+3/4, -y+1/4'
'-x+1/4, -z+3/4, y+3/4'
'x+3/4, -z+1/4, -y+3/4'
'z+1/4, y+1/4, x+1/4'
'z+3/4, -y+1/4, -x+3/4'
'-z+3/4, y+3/4, -x+1/4'
'-z+1/4, -y+3/4, x+3/4'
'x+1/2, y+1/2, z+1/2'
'-x+1, -y+1/2, z+1'
'-x+1/2, y+1, -z+1'
'x+1, -y+1, -z+1/2'
'z+1/2, x+1/2, y+1/2'
'z+1, -x+1, -y+1/2'
'-z+1, -x+1/2, y+1'
'-z+1/2, x+1, -y+1'
'y+1/2, z+1/2, x+1/2'
'-y+1/2, z+1, -x+1'
'y+1, -z+1, -x+1/2'
'-y+1, -z+1/2, x+1'
'y+3/4, x+3/4, z+3/4'
'-y+3/4, -x+5/4, z+5/4'
'y+5/4, -x+3/4, -z+5/4'
'-y+5/4, x+5/4, -z+3/4'
'x+3/4, z+3/4, y+3/4'
'-x+5/4, z+5/4, -y+3/4'
'-x+3/4, -z+5/4, y+5/4'
'x+5/4, -z+3/4, -y+5/4'
'z+3/4, y+3/4, x+3/4'
'z+5/4, -y+3/4, -x+5/4'
'-z+5/4, y+5/4, -x+3/4'
'-z+3/4, -y+5/4, x+5/4'

loop_
_atom_site_label
_atom_site_type_symbol
_atom_site_fract_x
_atom_site_fract_y
_atom_site_fract_z
_atom_site_U_iso_or_equiv
_atom_site_adp_type
_atom_site_occupancy
_atom_site_site_symmetry_order
_atom_site_calc_flag
_atom_site_refinement_flags_posn
_atom_site_refinement_flags_adp
_atom_site_refinement_flags_occupancy
_atom_site_disorder_assembly
_atom_site_disorder_group
Y1 Y 0.43960(2) 0.56040(2) 0.06040(2) 0.01234(18) Uani 0.84 3 d S T P . .
Yb1 Yb 0.43960(2) 0.56040(2) 0.06040(2) 0.01234(18) Uani 0.16 3 d S T P . .
P1 P 0.48080(5) 0.65231(5) 0.15829(5) 0.0146(3) Uani 1 1 d . . . . .
O1 O 0.46369(13) 0.60838(13) 0.12699(13) 0.0168(8) Uani 1 1 d . . . . .
O2 O 0.5 0.75 0.14833(19) 0.0185(11) Uani 1 2 d S T P . .
O3 O 0.37604(14) 0.52525(15) 0.00099(14) 0.0216(9) Uani 1 1 d . . . . .
O4 O 0.44798(14) 0.54752(14) -0.03000(14) 0.0210(8) Uani 1 1 d . . . . .
O5 O 0.38692(18) 0.52439(17) -0.08034(15) 0.0340(10) Uani 1 1 d . . . . .
N1 N 0.40310(18) 0.53179(17) -0.03773(16) 0.0204(10) Uani 1 1 d . . . . .
C1 C 0.4385(2) 0.66670(19) 0.2089(2) 0.0184(10) Uani 1 1 d . . . . .
C2 C 0.4000(2) 0.7019(2) 0.2029(2) 0.0236(13) Uani 1 1 d . . . . .
H2A H 0.396984 0.719985 0.172176 0.028 Uiso 1 1 calc R U . . .
C3 C 0.3662(2) 0.7105(2) 0.2417(2) 0.0293(14) Uani 1 1 d . . . . .
H3A H 0.339975 0.734602 0.237688 0.035 Uiso 1 1 calc R U . . .
C4 C 0.3707(3) 0.6840(2) 0.2863(3) 0.0361(16) Uani 1 1 d . . . . .
H4A H 0.347748 0.690158 0.313044 0.043 Uiso 1 1 calc R U . . .
C5 C 0.4087(3) 0.6485(3) 0.2923(2) 0.0389(17) Uani 1 1 d . . . . .
H5A H 0.411013 0.630035 0.322877 0.047 Uiso 1 1 calc R U . . .
C6 C 0.4431(2) 0.6396(2) 0.2543(2) 0.0282(13) Uani 1 1 d . . . . .
H6A H 0.469384 0.615689 0.258775 0.034 Uiso 1 1 calc R U . . .
C7 C 0.5420(2) 0.6424(2) 0.1851(2) 0.0187(11) Uani 1 1 d . . . . .
C8 C 0.5592(2) 0.6710(2) 0.2254(2) 0.0220(12) Uani 1 1 d . . . . .
H8A H 0.538052 0.695848 0.240217 0.026 Uiso 1 1 calc R U . . .
C9 C 0.6076(2) 0.6629(2) 0.2441(2) 0.0259(13) Uani 1 1 d . . . . .
H9A H 0.619305 0.682062 0.27204 0.031 Uiso 1 1 calc R U . . .
C10 C 0.6386(2) 0.6276(2) 0.2225(2) 0.0278(14) Uani 1 1 d . . . . .
H10A H 0.671682 0.622524 0.235268 0.033 Uiso 1 1 calc R U . . .
C11 C 0.6216(2) 0.5992(2) 0.1820(2) 0.0278(13) Uani 1 1 d . . . . .
H11A H 0.643245 0.574848 0.167049 0.033 Uiso 1 1 calc R U . . .
C12 C 0.5733(2) 0.6060(2) 0.1631(2) 0.0221(12) Uani 1 1 d . . . . .
H12A H 0.561551 0.586285 0.135646 0.027 Uiso 1 1 calc R U . . .
C13 C 0.4860(2) 0.70785(19) 0.11792(19) 0.0165(11) Uani 1 1 d . . . . .
H13A H 0.511675 0.702062 0.091508 0.02 Uiso 1 1 calc R U . . .
H13B H 0.453253 0.714536 0.101212 0.02 Uiso 1 1 calc R U . . .
O101 O 0.5238(5) 0.5518(5) 0.2838(5) 0.050(3) Uiso 0.45 1 d . . P A -1
O102 O 0.5 0.75 0.3077(12) 0.070(7) Uiso 0.16 1 d S . P B -2
O103 O 0.5509(10) 0.5 0.25 0.076(6) Uiso 0.2 1 d S . P C -3
O104 O 0.5187(8) 0.5297(7) 0.2553(8) 0.053(5) Uiso 0.3 1 d . . P D -4
O105 O 0.5165(10) 0.7290(10) 0.3534(9) 0.087(8) Uiso 0.28 1 d . . P E -5
O106 O 0.494(5) 0.517(5) 0.271(5) 0.09(4) Uiso 0.06 1 d . . P F -6

loop_
_atom_site_aniso_label
_atom_site_aniso_U_11
_atom_site_aniso_U_22
_atom_site_aniso_U_33
_atom_site_aniso_U_23
_atom_site_aniso_U_13
_atom_site_aniso_U_12
Y1 0.01234(18) 0.01234(18) 0.01234(18) -0.00005(16) 0.00005(16) 0.00005(16)
Yb1 0.01234(18) 0.01234(18) 0.01234(18) -0.00005(16) 0.00005(16) 0.00005(16)
P1 0.0162(7) 0.0127(6) 0.0148(6) -0.0003(5) -0.0010(5) -0.0020(5)
O1 0.0155(18) 0.0167(18) 0.0182(19) -0.0021(15) -0.0028(15) -0.0011(15)
O2 0.029(3) 0.011(2) 0.016(3) 0 0 -0.007(2)
O3 0.021(2) 0.025(2) 0.0186(19) -0.0035(16) 0.0002(16) -0.0027(16)
O4 0.018(2) 0.024(2) 0.0206(19) -0.0002(16) 0.0023(16) 0.0005(15)
O5 0.046(3) 0.041(3) 0.015(2) -0.0086(18) -0.0082(19) 0.003(2)
N1 0.030(3) 0.018(2) 0.013(2) -0.0042(18) -0.002(2) 0.005(2)
C1 0.018(3) 0.016(3) 0.021(3) -0.002(2) 0.004(2) -0.004(2)
C2 0.021(3) 0.019(3) 0.031(3) -0.001(2) 0.004(2) -0.007(2)
C3 0.031(3) 0.021(3) 0.036(4) -0.007(3) 0.009(3) -0.002(3)
C4 0.040(4) 0.030(3) 0.039(4) -0.007(3) 0.019(3) -0.003(3)
C5 0.053(5) 0.039(4) 0.025(3) 0.007(3) 0.013(3) -0.006(3)
C6 0.034(3) 0.024(3) 0.027(3) 0.004(2) 0.006(3) -0.002(3)
C7 0.021(3) 0.018(3) 0.017(3) 0.003(2) -0.001(2) -0.004(2)
C8 0.025(3) 0.020(3) 0.021(3) -0.001(2) -0.006(2) -0.003(2)
C9 0.034(3) 0.024(3) 0.020(3) 0.004(2) -0.009(3) -0.012(3)
C10 0.019(3) 0.038(4) 0.026(3) 0.009(3) -0.008(2) -0.009(3)
C11 0.022(3) 0.035(3) 0.027(3) 0.001(3) 0.001(2) 0.004(3)
C12 0.018(3) 0.029(3) 0.019(3) 0.001(2) -0.001(2) -0.004(2)
C13 0.020(3) 0.015(3) 0.014(3) 0.001(2) -0.002(2) -0.004(2)

loop_
_atom_type_symbol
_atom_type_description
_atom_type_scat_dispersion_real
_atom_type_scat_dispersion_imag
_atom_type_scat_source
C C 0.0033 0.0016 'International Tables Vol C Tables 4.2.6.8 and 6.1.1.4'
H H 0 0 'International Tables Vol C Tables 4.2.6.8 and 6.1.1.4'
N N 0.0061 0.0033 'International Tables Vol C Tables 4.2.6.8 and 6.1.1.4'
O O 0.0106 0.006 'International Tables Vol C Tables 4.2.6.8 and 6.1.1.4'
P P 0.1023 0.0942 'International Tables Vol C Tables 4.2.6.8 and 6.1.1.4'
Y Y -2.7962 3.5667 'International Tables Vol C Tables 4.2.6.8 and 6.1.1.4'
Yb Yb -0.385 5.5486 'International Tables Vol C Tables 4.2.6.8 and 6.1.1.4'

loop_
_geom_angle_atom_site_label_1
_geom_angle_atom_site_label_2
_geom_angle_atom_site_label_3
_geom_angle
_geom_angle_site_symmetry_1
_geom_angle_site_symmetry_3
_geom_angle_publ_flag
O1 Y1 O1 86.59(13) 7_564 10_655 ?
O1 Y1 O1 86.59(13) 7_564 . ?
O1 Y1 O1 86.59(13) 10_655 . ?
O1 Y1 O4 125.78(13) 7_564 . ?
O1 Y1 O4 83.28(12) 10_655 . ?
O1 Y1 O4 145.13(13) . . ?
O1 Y1 O4 83.28(12) 7_564 10_655 ?
O1 Y1 O4 145.13(13) 10_655 10_655 ?
O1 Y1 O4 125.78(13) . 10_655 ?
O4 Y1 O4 76.02(13) . 10_655 ?
O1 Y1 O4 145.13(13) 7_564 7_564 ?
O1 Y1 O4 125.78(13) 10_655 7_564 ?
O1 Y1 O4 83.28(12) . 7_564 ?
O4 Y1 O4 76.03(13) . 7_564 ?
O4 Y1 O4 76.03(13) 10_655 7_564 ?
O1 Y1 O3 73.88(12) 7_564 . ?
O1 Y1 O3 74.54(13) 10_655 . ?
O1 Y1 O3 153.36(13) . . ?
O4 Y1 O3 52.05(12) . . ?
O4 Y1 O3 70.60(13) 10_655 . ?
O4 Y1 O3 122.99(12) 7_564 . ?
O1 Y1 O3 153.36(13) 7_564 7_564 ?
O1 Y1 O3 73.88(12) 10_655 7_564 ?
O1 Y1 O3 74.54(13) . 7_564 ?
O4 Y1 O3 70.60(13) . 7_564 ?
O4 Y1 O3 122.99(12) 10_655 7_564 ?
O4 Y1 O3 52.06(12) 7_564 7_564 ?
O3 Y1 O3 116.45(5) . 7_564 ?
O1 Y1 O3 74.54(13) 7_564 10_655 ?
O1 Y1 O3 153.36(13) 10_655 10_655 ?
O1 Y1 O3 73.88(12) . 10_655 ?
O4 Y1 O3 122.99(12) . 10_655 ?
O4 Y1 O3 52.06(12) 10_655 10_655 ?
O4 Y1 O3 70.60(13) 7_564 10_655 ?
O3 Y1 O3 116.45(6) . 10_655 ?
O3 Y1 O3 116.45(6) 7_564 10_655 ?
O1 Y1 N1 99.86(13) 7_564 . ?
O1 Y1 N1 76.23(13) 10_655 . ?
O1 Y1 N1 161.16(13) . . ?
O4 Y1 N1 26.15(13) . . ?
O4 Y1 N1 72.82(12) 10_655 . ?
O4 Y1 N1 100.39(13) 7_564 . ?
O3 Y1 N1 25.98(13) . . ?
O3 Y1 N1 93.02(13) 7_564 . ?
O3 Y1 N1 124.85(12) 10_655 . ?
O1 Y1 N1 161.16(13) 7_564 7_564 ?
O1 Y1 N1 99.86(13) 10_655 7_564 ?
O1 Y1 N1 76.23(13) . 7_564 ?
O4 Y1 N1 72.82(12) . 7_564 ?
O4 Y1 N1 100.39(13) 10_655 7_564 ?
O4 Y1 N1 26.15(13) 7_564 7_564 ?
O3 Y1 N1 124.85(12) . 7_564 ?
O3 Y1 N1 25.98(13) 7_564 7_564 ?
O3 Y1 N1 93.02(13) 10_655 7_564 ?
N1 Y1 N1 98.88(12) . 7_564 ?
O1 Y1 N1 76.23(13) 7_564 10_655 ?
O1 Y1 N1 161.16(13) 10_655 10_655 ?
O1 Y1 N1 99.86(13) . 10_655 ?
O4 Y1 N1 100.39(13) . 10_655 ?
O4 Y1 N1 26.15(13) 10_655 10_655 ?
O4 Y1 N1 72.82(12) 7_564 10_655 ?
O3 Y1 N1 93.02(13) . 10_655 ?
O3 Y1 N1 124.85(12) 7_564 10_655 ?
O3 Y1 N1 25.98(13) 10_655 10_655 ?
N1 Y1 N1 98.88(12) . 10_655 ?
N1 Y1 N1 98.88(12) 7_564 10_655 ?
O1 P1 C1 113.0(2) . . ?
O1 P1 C7 112.3(2) . . ?
C1 P1 C7 107.6(3) . . ?
O1 P1 C13 108.9(2) . . ?
C1 P1 C13 108.3(2) . . ?
C7 P1 C13 106.4(2) . . ?
P1 O1 Y1 162.0(2) . . ?
C13 O2 C13 111.2(5) . 26_564 ?
N1 O3 Y1 94.5(3) . . ?
N1 O4 Y1 96.8(3) . . ?
O5 N1 O3 121.9(5) . . ?
O5 N1 O4 121.8(5) . . ?
O3 N1 O4 116.3(4) . . ?
O5 N1 Y1 173.9(4) . . ?
O3 N1 Y1 59.5(2) . . ?
O4 N1 Y1 57.0(2) . . ?
C2 C1 C6 120.1(5) . . ?
C2 C1 P1 121.2(4) . . ?
C6 C1 P1 118.6(4) . . ?
C3 C2 C1 120.2(6) . . ?
C3 C2 H2A 119.9 . . ?
C1 C2 H2A 119.9 . . ?
C4 C3 C2 119.7(6) . . ?
C4 C3 H3A 120.2 . . ?
C2 C3 H3A 120.2 . . ?
C3 C4 C5 120.5(6) . . ?
C3 C4 H4A 119.8 . . ?
C5 C4 H4A 119.8 . . ?
C6 C5 C4 120.8(6) . . ?
C6 C5 H5A 119.6 . . ?
C4 C5 H5A 119.6 . . ?
C5 C6 C1 118.7(6) . . ?
C5 C6 H6A 120.6 . . ?
C1 C6 H6A 120.6 . . ?
C8 C7 C12 120.3(5) . . ?
C8 C7 P1 121.5(4) . . ?
C12 C7 P1 118.2(4) . . ?
C7 C8 C9 119.5(5) . . ?
C7 C8 H8A 120.3 . . ?
C9 C8 H8A 120.3 . . ?
C10 C9 C8 120.6(5) . . ?
C10 C9 H9A 119.7 . . ?
C8 C9 H9A 119.7 . . ?
C9 C10 C11 120.0(5) . . ?
C9 C10 H10A 120 . . ?
C11 C10 H10A 120 . . ?
C10 C11 C12 120.5(6) . . ?
C10 C11 H11A 119.7 . . ?
C12 C11 H11A 119.7 . . ?
C11 C12 C7 119.1(5) . . ?
C11 C12 H12A 120.4 . . ?
C7 C12 H12A 120.4 . . ?
O2 C13 P1 108.7(3) . . ?
O2 C13 H13A 110 . . ?
P1 C13 H13A 110 . . ?
O2 C13 H13B 110 . . ?
P1 C13 H13B 110 . . ?
H13A C13 H13B 108.3 . . ?

loop_
_geom_bond_atom_site_label_1
_geom_bond_atom_site_label_2
_geom_bond_distance
_geom_bond_site_symmetry_2
_geom_bond_publ_flag
Y1 O1 2.269(4) 7_564 ?
Y1 O1 2.269(4) 10_655 ?
Y1 O1 2.269(4) . ?
Y1 O4 2.432(4) . ?
Y1 O4 2.432(4) 10_655 ?
Y1 O4 2.432(4) 7_564 ?
Y1 O3 2.489(4) . ?
Y1 O3 2.489(4) 7_564 ?
Y1 O3 2.489(4) 10_655 ?
Y1 N1 2.879(4) . ?
Y1 N1 2.879(4) 7_564 ?
Y1 N1 2.879(4) 10_655 ?
P1 O1 1.501(4) . ?
P1 C1 1.790(5) . ?
P1 C7 1.793(5) . ?
P1 C13 1.826(5) . ?
O2 C13 1.428(6) . ?
O2 C13 1.428(6) 26_564 ?
O3 N1 1.265(6) . ?
O4 N1 1.278(6) . ?
O5 N1 1.225(6) . ?
C1 C2 1.391(8) . ?
C1 C6 1.410(8) . ?
C2 C3 1.385(8) . ?
C2 H2A 0.95 . ?
C3 C4 1.381(9) . ?
C3 H3A 0.95 . ?
C4 C5 1.389(10) . ?
C4 H4A 0.95 . ?
C5 C6 1.378(9) . ?
C5 H5A 0.95 . ?
C6 H6A 0.95 . ?
C7 C8 1.388(7) . ?
C7 C12 1.399(8) . ?
C8 C9 1.394(8) . ?
C8 H8A 0.95 . ?
C9 C10 1.373(9) . ?
C9 H9A 0.95 . ?
C10 C11 1.387(8) . ?
C10 H10A 0.95 . ?
C11 C12 1.389(8) . ?
C11 H11A 0.95 . ?
C12 H12A 0.95 . ?
C13 H13A 0.99 . ?
C13 H13B 0.99 . ?
